data_4110564
loop_
_publ_author_name
'Liqin Qiu'
'Fuk Yee Kwong'
'Jing Wu'
'Wai Har Lam'
'Shusun Chan'
'Wing-Yiu Yu'
'Yue-Ming Li'
'Rongwei Guo'
'Zhongyuan Zhou'
'Albert S. C. Chan'

_publ_section_title
;
 A New Class of Versatile Chiral-Bridged Atropisomeric Diphosphine
 Ligands: Remarkably Efficient Ligand Syntheses and Their Applications in
 Highly Enantioselective Hydrogenation Reactions
;
_journal_name_full 'Journal of the American Chemical Society'
_journal_page_first 5955
_journal_page_last 5965
_journal_paper_doi 10.1021/ja0602694
_journal_volume 128
_journal_year 2006
_chemical_formula_sum 'C44 H44 O7 P2'
_chemical_formula_weight 746.73
_chemical_name_systematic
; 
 ? 
;
_space_group_IT_number 4
_symmetry_cell_setting monoclinic
_symmetry_space_group_name_Hall 'P 2yb'
_symmetry_space_group_name_H-M 'P 1 21 1'
_atom_sites_solution_hydrogens geom
_atom_sites_solution_primary direct
_atom_sites_solution_secondary difmap
_audit_creation_method SHELXL-97
_cell_angle_alpha 90.00
_cell_angle_beta 98.140(5)
_cell_angle_gamma 90.00
_cell_formula_units_Z 2
_cell_length_a 11.334(2)
_cell_length_b 15.006(3)
_cell_length_c 11.748(2)
_cell_measurement_reflns_used 6529
_cell_measurement_temperature 294(2)
_cell_measurement_theta_max 27.5
_cell_measurement_theta_min 1
_cell_volume 1977.9(6)
_computing_cell_refinement 'Bruker SMART'
_computing_data_collection 'Bruker SMART'
_computing_data_reduction 'Bruker SHELXTL'
_computing_molecular_graphics 'Bruker SHELXTL'
_computing_publication_material 'Bruker SHELXTL'
_computing_structure_refinement 'SHELXL-97 (Sheldrick, 1997)'
_computing_structure_solution 'SHELXS-97 (Sheldrick, 1990)'
_diffrn_ambient_temperature 294(2)
_diffrn_measured_fraction_theta_full 0.990
_diffrn_measured_fraction_theta_max 0.990
_diffrn_measurement_device_type 'CCD area detector'
_diffrn_measurement_method 'phi and omega scans'
_diffrn_radiation_monochromator graphite
_diffrn_radiation_source 'fine-focus sealed tube'
_diffrn_radiation_type MoK\a
_diffrn_radiation_wavelength 0.71073
_diffrn_reflns_av_R_equivalents 0.0255
_diffrn_reflns_av_sigmaI/netI 0.0515
_diffrn_reflns_limit_h_max 14
_diffrn_reflns_limit_h_min -13
_diffrn_reflns_limit_k_max 19
_diffrn_reflns_limit_k_min -19
_diffrn_reflns_limit_l_max 15
_diffrn_reflns_limit_l_min -10
_diffrn_reflns_number 13381
_diffrn_reflns_theta_full 27.57
_diffrn_reflns_theta_max 27.57
_diffrn_reflns_theta_min 2.22
_exptl_absorpt_coefficient_mu 0.160
_exptl_absorpt_correction_T_max 0.9566
_exptl_absorpt_correction_T_min 0.9272
_exptl_absorpt_correction_type multi-scan
_exptl_absorpt_process_details 'sadabs; sHELDRICK 1996'
_exptl_crystal_colour colorless
_exptl_crystal_density_diffrn 1.254
_exptl_crystal_description prism
_exptl_crystal_F_000 788
_exptl_crystal_size_max 0.48
_exptl_crystal_size_mid 0.28
_exptl_crystal_size_min 0.28
_refine_diff_density_max 1.276
_refine_diff_density_min -0.367
_refine_diff_density_rms 0.061
_refine_ls_abs_structure_details 'Flack H D (1983), Acta Cryst. A39, 876-881'
_refine_ls_abs_structure_Flack 0.11(11)
_refine_ls_extinction_method none
_refine_ls_goodness_of_fit_ref 1.035
_refine_ls_hydrogen_treatment constr
_refine_ls_matrix_type full
_refine_ls_number_parameters 475
_refine_ls_number_reflns 8862
_refine_ls_number_restraints 18
_refine_ls_restrained_S_all 1.042
_refine_ls_R_factor_all 0.0975
_refine_ls_R_factor_gt 0.0662
_refine_ls_shift/su_max 0.004
_refine_ls_shift/su_mean 0.001
_refine_ls_structure_factor_coef Fsqd
_refine_ls_weighting_details 'calc w=1/[\s^2^(Fo^2^)+(0.1100P)^2^+0.0000P] where P=(Fo^2^+2Fc^2^)/3'
_refine_ls_weighting_scheme calc
_refine_ls_wR_factor_gt 0.1719
_refine_ls_wR_factor_ref 0.1898
_reflns_number_gt 5797
_reflns_number_total 8862
_reflns_threshold_expression >2sigma(I)
_cod_data_source_file ja0602694si20060303_022119.cif
_cod_data_source_block qlq9_for_SSS-6a
_cod_original_cell_volume 1978.0(7)
_cod_database_code 4110564

loop_
_symmetry_equiv_pos_as_xyz
'x, y, z'
'-x, y+1/2, -z'

loop_
_atom_site_label
_atom_site_type_symbol
_atom_site_fract_x
_atom_site_fract_y
_atom_site_fract_z
_atom_site_U_iso_or_equiv
_atom_site_adp_type
_atom_site_occupancy
_atom_site_symmetry_multiplicity
_atom_site_calc_flag
_atom_site_refinement_flags
P1 P 0.72083(5) 0.42020(4) 0.24612(6) 0.05249(16) Uani 1 1 d .
P2 P 0.43625(6) 0.26871(4) 0.30170(5) 0.05129(15) Uani 1 1 d .
O1 O 0.28131(16) 0.53434(17) 0.15022(18) 0.0831(7) Uani 1 1 d .
O2 O 0.45237(16) 0.50568(14) -0.02914(16) 0.0713(6) Uani 1 1 d .
O3 O 0.70400(17) 0.32579(13) 0.27719(18) 0.0707(6) Uani 1 1 d .
O4 O 0.50146(17) 0.18426(12) 0.32805(17) 0.0678(6) Uani 1 1 d .
C1 C 0.5974(2) 0.49365(16) 0.2649(2) 0.0523(6) Uani 1 1 d .
C2 C 0.6141(3) 0.56856(19) 0.3359(3) 0.0681(8) Uani 1 1 d .
H2 H 0.6878 0.5778 0.3800 0.082 Uiso 1 1 calc R
C3 C 0.5256(3) 0.6279(2) 0.3420(3) 0.0777(9) Uani 1 1 d .
H3 H 0.5385 0.6766 0.3910 0.093 Uiso 1 1 calc R
C4 C 0.4175(3) 0.6165(2) 0.2768(3) 0.0740(9) Uani 1 1 d .
H4 H 0.3577 0.6585 0.2803 0.089 Uiso 1 1 calc R
C5 C 0.3954(2) 0.54390(18) 0.2057(2) 0.0604(7) Uani 1 1 d .
C6 C 0.4836(2) 0.47864(16) 0.2014(2) 0.0520(6) Uani 1 1 d .
C7 C 0.2511(2) 0.5145(2) 0.0291(3) 0.0713(9) Uani 1 1 d .
H7 H 0.2452 0.4498 0.0188 0.086 Uiso 1 1 calc R
C8 C 0.3383(3) 0.5512(2) -0.0450(3) 0.0773(9) Uani 1 1 d .
H8 H 0.3522 0.6142 -0.0254 0.093 Uiso 1 1 calc R
C9 C 0.45205(19) 0.4181(2) 0.0044(2) 0.0593(7) Uani 1 1 d .
C10 C 0.4478(2) 0.3511(2) -0.0744(2) 0.0674(8) Uani 1 1 d .
H10 H 0.4439 0.3640 -0.1523 0.081 Uiso 1 1 calc R
C11 C 0.4493(2) 0.2625(2) -0.0364(2) 0.0721(8) Uani 1 1 d .
H11 H 0.4503 0.2164 -0.0891 0.087 Uiso 1 1 calc R
C12 C 0.4494(2) 0.24351(18) 0.0772(2) 0.0593(7) Uani 1 1 d .
H12 H 0.4458 0.1845 0.1007 0.071 Uiso 1 1 calc R
C13 C 0.4550(2) 0.31242(18) 0.1590(2) 0.0503(6) Uani 1 1 d .
C14 C 0.46176(18) 0.39990(16) 0.1243(2) 0.0469(6) Uani 1 1 d .
C15 C 0.1257(3) 0.5559(3) 0.0003(4) 0.1023(13) Uani 1 1 d .
H15A H 0.0744 0.5320 0.0511 0.153 Uiso 1 1 calc R
H15B H 0.0937 0.5421 -0.0778 0.153 Uiso 1 1 calc R
H15C H 0.1310 0.6194 0.0097 0.153 Uiso 1 1 calc R
C16 C 0.2905(4) 0.5451(4) -0.1709(3) 0.1476(19) Uani 1 1 d .
H16A H 0.3539 0.5558 -0.2154 0.221 Uiso 1 1 calc R
H16B H 0.2291 0.5888 -0.1898 0.221 Uiso 1 1 calc R
H16C H 0.2582 0.4866 -0.1878 0.221 Uiso 1 1 calc R
C17 C 0.8521(2) 0.46383(17) 0.3327(2) 0.0628(7) Uani 1 1 d D
C18 C 0.9359(2) 0.5166(2) 0.2892(3) 0.0877(11) Uani 1 1 d D
H18 H 0.9219 0.5345 0.2127 0.105 Uiso 1 1 calc R
C19 C 1.0398(3) 0.5434(3) 0.3569(3) 0.1143(16) Uani 1 1 d D
H19 H 1.0956 0.5785 0.3268 0.137 Uiso 1 1 calc R
C20 C 1.0583(3) 0.5162(3) 0.4712(3) 0.1141(15) Uani 1 1 d D
H20 H 1.1266 0.5347 0.5185 0.137 Uiso 1 1 calc R
C21 C 0.9771(3) 0.4622(3) 0.5161(3) 0.1003(13) Uani 1 1 d D
H21 H 0.9913 0.4438 0.5924 0.120 Uiso 1 1 calc R
C22 C 0.8749(3) 0.4359(2) 0.4459(2) 0.0825(10) Uani 1 1 d D
H22 H 0.8205 0.3990 0.4752 0.099 Uiso 1 1 calc R
C23 C 0.7421(2) 0.4330(2) 0.0972(2) 0.0620(7) Uani 1 1 d .
C24 C 0.7377(3) 0.5152(3) 0.0431(3) 0.0813(10) Uani 1 1 d .
H24 H 0.7180 0.5657 0.0822 0.098 Uiso 1 1 calc R
C25 C 0.7618(3) 0.5229(4) -0.0666(3) 0.1051(14) Uani 1 1 d .
H25 H 0.7609 0.5786 -0.1016 0.126 Uiso 1 1 calc R
C26 C 0.7874(3) 0.4483(4) -0.1252(3) 0.1121(16) Uani 1 1 d .
H26 H 0.8032 0.4535 -0.2004 0.135 Uiso 1 1 calc R
C27 C 0.7901(3) 0.3662(3) -0.0747(3) 0.1045(13) Uani 1 1 d .
H27 H 0.8070 0.3159 -0.1157 0.125 Uiso 1 1 calc R
C28 C 0.7674(3) 0.3578(3) 0.0387(3) 0.0807(10) Uani 1 1 d .
H28 H 0.7694 0.3022 0.0739 0.097 Uiso 1 1 calc R
C29 C 0.4654(2) 0.34825(17) 0.4183(2) 0.0575(7) Uani 1 1 d .
C30 C 0.5630(3) 0.3316(2) 0.5003(2) 0.0685(8) Uani 1 1 d .
H30 H 0.6140 0.2844 0.4910 0.082 Uiso 1 1 calc R
C31 C 0.5843(3) 0.3865(2) 0.5975(3) 0.0859(11) Uani 1 1 d D
H31 H 0.6483 0.3740 0.6540 0.103 Uiso 1 1 calc R
C32 C 0.5125(3) 0.4588(2) 0.6114(3) 0.0976(11) Uani 1 1 d D
H32 H 0.5295 0.4962 0.6747 0.117 Uiso 1 1 calc R
C33 C 0.4147(3) 0.4746(2) 0.5291(2) 0.0831(10) Uani 1 1 d D
H33 H 0.3650 0.5229 0.5370 0.100 Uiso 1 1 calc R
C34 C 0.3907(3) 0.41827(19) 0.4348(2) 0.0712(8) Uani 1 1 d D
H34 H 0.3230 0.4280 0.3817 0.085 Uiso 1 1 calc R
C35 C 0.2772(2) 0.24947(15) 0.2860(2) 0.0597(7) Uani 1 1 d D
C36 C 0.2384(3) 0.1700(2) 0.3290(3) 0.1009(12) Uani 1 1 d D
H36 H 0.2937 0.1282 0.3615 0.121 Uiso 1 1 calc R
C37 C 0.1165(3) 0.1526(3) 0.3236(5) 0.1707(18) Uani 1 1 d D
H37 H 0.0903 0.0985 0.3493 0.205 Uiso 1 1 calc R
C38 C 0.0355(4) 0.2172(3) 0.2794(4) 0.1755(18) Uani 1 1 d D
H38 H -0.0453 0.2067 0.2795 0.211 Uiso 1 1 calc R
C39 C 0.0706(3) 0.2967(3) 0.2351(3) 0.1180(15) Uani 1 1 d D
H39 H 0.0149 0.3385 0.2033 0.142 Uiso 1 1 calc R
C40 C 0.1927(2) 0.3118(2) 0.2401(3) 0.0819(10) Uani 1 1 d D
H40 H 0.2185 0.3652 0.2118 0.098 Uiso 1 1 calc R
O5 O 0.9586(5) 0.8489(4) 0.2243(4) 0.2269(18) Uani 1 1 d .
O6 O 0.8423(5) 0.7436(4) 0.2391(4) 0.2347(17) Uani 1 1 d D
C41 C 0.8975(6) 0.7574(5) 0.0633(6) 0.173(2) Uani 1 1 d .
H41A H 0.9771 0.7582 0.0442 0.260 Uiso 1 1 calc R
H41B H 0.8492 0.7992 0.0154 0.260 Uiso 1 1 calc R
H41C H 0.8646 0.6987 0.0510 0.260 Uiso 1 1 calc R
C42 C 0.9001(6) 0.7823(5) 0.1845(6) 0.158(2) Uani 1 1 d .
C43 C 0.8737(6) 0.7445(6) 0.3702(5) 0.220(3) Uani 1 1 d D
H43A H 0.8654 0.6867 0.4050 0.264 Uiso 1 1 calc R
H43B H 0.9518 0.7695 0.3963 0.264 Uiso 1 1 calc R
C44 C 0.7745(5) 0.8065(5) 0.3837(6) 0.183(3) Uani 1 1 d D
H44A H 0.7969 0.8661 0.3662 0.274 Uiso 1 1 calc R
H44B H 0.7577 0.8040 0.4615 0.274 Uiso 1 1 calc R
H44C H 0.7048 0.7894 0.3322 0.274 Uiso 1 1 calc R
O1W O 0.7521(2) 0.17449(19) 0.4091(3) 0.1134(10) Uani 1 1 d .
H1WA H 0.7703 0.2287 0.3995 0.170 Uiso 1 1 d .
H1WB H 0.6754 0.1711 0.4049 0.170 Uiso 1 1 d .

loop_
_atom_site_aniso_label
_atom_site_aniso_U_11
_atom_site_aniso_U_22
_atom_site_aniso_U_33
_atom_site_aniso_U_23
_atom_site_aniso_U_13
_atom_site_aniso_U_12
P1 0.0450(3) 0.0520(3) 0.0606(4) -0.0018(3) 0.0081(2) 0.0006(3)
P2 0.0555(3) 0.0489(3) 0.0501(3) -0.0023(3) 0.0096(2) -0.0023(3)
O1 0.0475(9) 0.1260(18) 0.0781(13) 0.0051(13) 0.0169(9) 0.0132(11)
O2 0.0577(10) 0.0892(13) 0.0702(11) 0.0249(10) 0.0196(8) 0.0037(9)
O3 0.0585(10) 0.0611(10) 0.0905(13) 0.0080(10) 0.0037(9) 0.0015(9)
O4 0.0774(12) 0.0547(10) 0.0710(12) 0.0045(9) 0.0093(10) -0.0009(9)
C1 0.0487(12) 0.0534(13) 0.0563(14) 0.0031(11) 0.0121(10) -0.0012(10)
C2 0.0622(15) 0.0656(16) 0.0781(18) -0.0153(14) 0.0163(13) -0.0043(13)
C3 0.0825(19) 0.0605(16) 0.093(2) -0.0188(15) 0.0226(16) 0.0020(15)
C4 0.0662(16) 0.0591(15) 0.100(2) -0.0061(15) 0.0243(15) 0.0152(13)
C5 0.0499(12) 0.0664(15) 0.0692(16) 0.0077(13) 0.0227(11) 0.0096(11)
C6 0.0507(12) 0.0530(13) 0.0554(13) 0.0109(11) 0.0184(10) 0.0043(10)
C7 0.0510(14) 0.0805(18) 0.083(2) 0.0135(16) 0.0125(13) 0.0086(13)
C8 0.0652(16) 0.0818(19) 0.087(2) 0.0280(16) 0.0178(14) 0.0115(15)
C9 0.0436(11) 0.0818(17) 0.0552(14) 0.0072(14) 0.0165(10) 0.0077(13)
C10 0.0564(14) 0.100(2) 0.0464(14) -0.0003(14) 0.0106(11) 0.0046(15)
C11 0.0629(15) 0.097(2) 0.0567(15) -0.0233(16) 0.0076(12) 0.0082(16)
C12 0.0576(14) 0.0644(15) 0.0563(14) -0.0152(12) 0.0096(11) 0.0001(12)
C13 0.0422(11) 0.0609(14) 0.0486(13) -0.0041(11) 0.0092(10) 0.0043(10)
C14 0.0353(10) 0.0600(14) 0.0465(12) -0.0008(10) 0.0096(9) 0.0034(9)
C15 0.0557(16) 0.142(3) 0.109(3) 0.029(2) 0.0116(17) 0.0241(19)
C16 0.113(3) 0.261(5) 0.070(2) 0.073(3) 0.019(2) 0.083(3)
C17 0.0526(13) 0.0587(14) 0.0767(18) -0.0075(13) 0.0082(12) 0.0070(12)
C18 0.0661(17) 0.084(2) 0.113(3) -0.0053(19) 0.0145(17) -0.0183(16)
C19 0.067(2) 0.118(3) 0.156(4) -0.019(3) 0.007(2) -0.017(2)
C20 0.0608(19) 0.114(3) 0.156(4) -0.052(3) -0.025(2) 0.0100(19)
C21 0.081(2) 0.116(3) 0.094(2) -0.011(2) -0.0199(19) 0.010(2)
C22 0.0713(17) 0.090(2) 0.081(2) -0.0089(18) -0.0048(16) -0.0048(16)
C23 0.0414(11) 0.0780(17) 0.0664(16) -0.0114(14) 0.0070(11) 0.0075(12)
C24 0.0807(19) 0.092(2) 0.076(2) 0.0140(17) 0.0265(15) 0.0048(17)
C25 0.090(2) 0.147(3) 0.083(2) 0.021(2) 0.0284(19) 0.005(2)
C26 0.079(2) 0.194(5) 0.064(2) -0.018(3) 0.0130(16) -0.006(3)
C27 0.077(2) 0.161(3) 0.075(2) -0.044(2) 0.0082(17) 0.026(2)
C28 0.0601(16) 0.106(2) 0.074(2) -0.0263(17) 0.0027(14) 0.0127(17)
C29 0.0687(14) 0.0580(14) 0.0471(13) -0.0017(11) 0.0124(12) -0.0149(12)
C30 0.0747(17) 0.0735(17) 0.0569(15) 0.0006(14) 0.0086(13) -0.0101(14)
C31 0.090(2) 0.112(2) 0.0533(17) -0.0076(17) 0.0016(15) -0.0274(19)
C32 0.128(3) 0.094(2) 0.080(2) -0.0390(17) 0.0437(18) -0.032(2)
C33 0.104(2) 0.080(2) 0.0701(18) -0.0137(16) 0.0298(16) -0.0027(19)
C34 0.0824(17) 0.0654(16) 0.0697(17) -0.0082(15) 0.0240(14) -0.0012(16)
C35 0.0634(14) 0.0652(16) 0.0546(13) -0.0154(12) 0.0232(11) -0.0107(12)
C36 0.118(2) 0.091(2) 0.103(3) -0.013(2) 0.048(2) -0.038(2)
C37 0.190(3) 0.126(3) 0.228(4) -0.055(3) 0.142(3) -0.085(3)
C38 0.173(4) 0.171(4) 0.210(4) -0.090(4) 0.118(3) -0.084(3)
C39 0.105(4) 0.166(4) 0.084(2) -0.033(3) 0.019(2) 0.009(3)
C40 0.0556(15) 0.121(3) 0.0716(19) -0.0122(19) 0.0168(14) -0.0066(17)
O5 0.264(5) 0.226(5) 0.215(4) -0.017(4) 0.118(4) -0.081(4)
O6 0.263(5) 0.259(5) 0.215(5) -0.060(4) 0.147(2) -0.106(4)
C41 0.163(5) 0.161(5) 0.207(5) 0.002(5) 0.061(4) 0.008(5)
C42 0.134(4) 0.179(5) 0.165(5) -0.058(4) 0.035(4) -0.029(4)
C43 0.219(7) 0.221(8) 0.224(8) 0.026(7) 0.049(6) 0.058(7)
C44 0.173(5) 0.175(6) 0.221(6) -0.023(5) 0.103(4) -0.027(5)
O1W 0.0937(16) 0.1005(18) 0.140(2) 0.0275(17) -0.0049(16) 0.0241(15)

loop_
_atom_type_symbol
_atom_type_description
_atom_type_scat_dispersion_real
_atom_type_scat_dispersion_imag
_atom_type_scat_source
C C 0.0033 0.0016 'International Tables Vol C Tables 4.2.6.8 and 6.1.1.4'
H H 0.0000 0.0000 'International Tables Vol C Tables 4.2.6.8 and 6.1.1.4'
O O 0.0106 0.0060 'International Tables Vol C Tables 4.2.6.8 and 6.1.1.4'
P P 0.1023 0.0942 'International Tables Vol C Tables 4.2.6.8 and 6.1.1.4'

loop_
_geom_angle_atom_site_label_1
_geom_angle_atom_site_label_2
_geom_angle_atom_site_label_3
_geom_angle
O3 P1 C17 109.45(11)
O3 P1 C23 112.26(13)
C17 P1 C23 107.13(12)
O3 P1 C1 114.93(12)
C17 P1 C1 107.40(12)
C23 P1 C1 105.26(12)
O4 P2 C35 110.26(11)
O4 P2 C29 111.98(12)
C35 P2 C29 104.74(12)
O4 P2 C13 112.19(12)
C35 P2 C13 101.88(11)
C29 P2 C13 114.96(12)
C5 O1 C7 124.4(2)
C9 O2 C8 116.7(2)
C2 C1 C6 118.6(2)
C2 C1 P1 121.28(19)
C6 C1 P1 119.95(18)
C3 C2 C1 121.6(3)
C3 C2 H2 119.2
C1 C2 H2 119.2
C2 C3 C4 120.3(3)
C2 C3 H3 119.9
C4 C3 H3 119.9
C3 C4 C5 120.9(3)
C3 C4 H4 119.6
C5 C4 H4 119.6
O1 C5 C4 116.7(2)
O1 C5 C6 122.5(2)
C4 C5 C6 120.4(2)
C5 C6 C1 118.0(2)
C5 C6 C14 121.2(2)
C1 C6 C14 120.6(2)
O1 C7 C8 114.1(2)
O1 C7 C15 102.4(3)
C8 C7 C15 112.6(3)
O1 C7 H7 109.1
C8 C7 H7 109.1
C15 C7 H7 109.1
O2 C8 C16 106.7(3)
O2 C8 C7 113.5(2)
C16 C8 C7 111.8(3)
O2 C8 H8 108.2
C16 C8 H8 108.2
C7 C8 H8 108.2
C10 C9 O2 120.8(2)
C10 C9 C14 121.5(3)
O2 C9 C14 117.7(2)
C9 C10 C11 119.0(3)
C9 C10 H10 120.5
C11 C10 H10 120.5
C12 C11 C10 120.6(3)
C12 C11 H11 119.7
C10 C11 H11 119.7
C11 C12 C13 120.5(3)
C11 C12 H12 119.7
C13 C12 H12 119.7
C14 C13 C12 119.8(2)
C14 C13 P2 128.78(19)
C12 C13 P2 111.12(19)
C13 C14 C9 118.3(2)
C13 C14 C6 126.0(2)
C9 C14 C6 115.6(2)
C7 C15 H15A 109.5
C7 C15 H15B 109.5
H15A C15 H15B 109.5
C7 C15 H15C 109.5
H15A C15 H15C 109.5
H15B C15 H15C 109.5
C8 C16 H16A 109.5
C8 C16 H16B 109.5
H16A C16 H16B 109.5
C8 C16 H16C 109.5
H16A C16 H16C 109.5
H16B C16 H16C 109.5
C22 C17 C18 118.8(3)
C22 C17 P1 117.3(2)
C18 C17 P1 123.6(2)
C19 C18 C17 121.7(3)
C19 C18 H18 119.1
C17 C18 H18 119.1
C18 C19 C20 117.9(3)
C18 C19 H19 121.0
C20 C19 H19 121.0
C21 C20 C19 121.5(3)
C21 C20 H20 119.3
C19 C20 H20 119.3
C22 C21 C20 119.1(3)
C22 C21 H21 120.5
C20 C21 H21 120.5
C17 C22 C21 121.0(3)
C17 C22 H22 119.5
C21 C22 H22 119.5
C28 C23 C24 119.9(3)
C28 C23 P1 117.6(2)
C24 C23 P1 122.5(2)
C25 C24 C23 120.8(4)
C25 C24 H24 119.6
C23 C24 H24 119.6
C24 C25 C26 119.5(5)
C24 C25 H25 120.2
C26 C25 H25 120.2
C27 C26 C25 120.9(4)
C27 C26 H26 119.6
C25 C26 H26 119.6
C26 C27 C28 120.0(4)
C26 C27 H27 120.0
C28 C27 H27 120.0
C23 C28 C27 118.9(4)
C23 C28 H28 120.6
C27 C28 H28 120.6
C34 C29 C30 119.1(3)
C34 C29 P2 123.9(2)
C30 C29 P2 116.7(2)
C29 C30 C31 119.3(3)
C29 C30 H30 120.3
C31 C30 H30 120.3
C32 C31 C30 121.5(3)
C32 C31 H31 119.3
C30 C31 H31 119.3
C31 C32 C33 118.7(3)
C31 C32 H32 120.7
C33 C32 H32 120.7
C32 C33 C34 119.9(3)
C32 C33 H33 120.0
C34 C33 H33 120.0
C29 C34 C33 121.4(3)
C29 C34 H34 119.3
C33 C34 H34 119.3
C36 C35 C40 118.8(3)
C36 C35 P2 117.5(2)
C40 C35 P2 123.6(2)
C35 C36 C37 120.3(3)
C35 C36 H36 119.9
C37 C36 H36 119.9
C38 C37 C36 119.0(4)
C38 C37 H37 120.5
C36 C37 H37 120.5
C39 C38 C37 122.3(4)
C39 C38 H38 118.8
C37 C38 H38 118.8
C38 C39 C40 117.4(4)
C38 C39 H39 121.3
C40 C39 H39 121.3
C39 C40 C35 122.1(3)
C39 C40 H40 119.0
C35 C40 H40 119.0
C42 O6 C43 119.4(6)
C42 C41 H41A 109.5
C42 C41 H41B 109.5
H41A C41 H41B 109.5
C42 C41 H41C 109.5
H41A C41 H41C 109.5
H41B C41 H41C 109.5
O6 C42 O5 120.9(7)
O6 C42 C41 118.8(6)
O5 C42 C41 120.1(7)
C44 C43 O6 92.4(5)
C44 C43 H43A 113.2
O6 C43 H43A 113.2
C44 C43 H43B 113.2
O6 C43 H43B 113.2
H43A C43 H43B 110.6
C43 C44 H44A 109.5
C43 C44 H44B 109.5
H44A C44 H44B 109.5
C43 C44 H44C 109.5
H44A C44 H44C 109.5
H44B C44 H44C 109.5
H1WA O1W H1WB 108.0

loop_
_geom_bond_atom_site_label_1
_geom_bond_atom_site_label_2
_geom_bond_distance
P1 O3 1.482(2)
P1 C17 1.802(2)
P1 C23 1.810(3)
P1 C1 1.819(3)
P2 O4 1.478(2)
P2 C35 1.809(3)
P2 C29 1.812(3)
P2 C13 1.840(3)
O1 C5 1.371(3)
O1 C7 1.447(4)
O2 C9 1.373(4)
O2 C8 1.451(4)
C1 C2 1.396(4)
C1 C6 1.413(3)
C2 C3 1.350(4)
C2 H2 0.9300
C3 C4 1.360(4)
C3 H3 0.9300
C4 C5 1.374(4)
C4 H4 0.9300
C5 C6 1.406(3)
C6 C14 1.488(3)
C7 C8 1.510(4)
C7 C15 1.544(4)
C7 H7 0.9800
C8 C16 1.504(5)
C8 H8 0.9800
C9 C10 1.363(4)
C9 C14 1.424(3)
C10 C11 1.401(5)
C10 H10 0.9300
C11 C12 1.365(4)
C11 H11 0.9300
C12 C13 1.407(4)
C12 H12 0.9300
C13 C14 1.380(4)
C15 H15A 0.9600
C15 H15B 0.9600
C15 H15C 0.9600
C16 H16A 0.9600
C16 H16B 0.9600
C16 H16C 0.9600
C17 C22 1.384(3)
C17 C18 1.389(3)
C18 C19 1.383(4)
C18 H18 0.9300
C19 C20 1.391(4)
C19 H19 0.9300
C20 C21 1.386(4)
C20 H20 0.9300
C21 C22 1.381(4)
C21 H21 0.9300
C22 H22 0.9300
C23 C28 1.372(4)
C23 C24 1.385(5)
C24 C25 1.360(5)
C24 H24 0.9300
C25 C26 1.366(7)
C25 H25 0.9300
C26 C27 1.366(7)
C26 H26 0.9300
C27 C28 1.397(5)
C27 H27 0.9300
C28 H28 0.9300
C29 C34 1.380(4)
C29 C30 1.383(4)
C30 C31 1.402(4)
C30 H30 0.9300
C31 C32 1.379(4)
C31 H31 0.9300
C32 C33 1.384(4)
C32 H32 0.9300
C33 C34 1.389(3)
C33 H33 0.9300
C34 H34 0.9300
C35 C36 1.391(3)
C35 C40 1.391(3)
C36 C37 1.398(4)
C36 H36 0.9300
C37 C38 1.384(5)
C37 H37 0.9300
C38 C39 1.382(4)
C38 H38 0.9300
C39 C40 1.396(4)
C39 H39 0.9300
C40 H40 0.9300
O5 C42 1.253(8)
O6 C42 1.138(8)
O6 C43 1.531(6)
C41 C42 1.469(9)
C41 H41A 0.9600
C41 H41B 0.9600
C41 H41C 0.9600
C43 C44 1.485(7)
C43 H43A 0.9700
C43 H43B 0.9700
C44 H44A 0.9600
C44 H44B 0.9600
C44 H44C 0.9600
O1W H1WA 0.8500
O1W H1WB 0.8657

loop_
_geom_hbond_atom_site_label_D
_geom_hbond_atom_site_label_H
_geom_hbond_atom_site_label_A
_geom_hbond_distance_DH
_geom_hbond_distance_HA
_geom_hbond_distance_DA
_geom_hbond_angle_DHA
O1W H1WA O3 0.85 2.11 2.759(3) 132.9
O1W H1WB O4 0.87 2.06 2.869(3) 155.8

loop_
_geom_torsion_atom_site_label_1
_geom_torsion_atom_site_label_2
_geom_torsion_atom_site_label_3
_geom_torsion_atom_site_label_4
_geom_torsion
O3 P1 C1 C2 122.4(2)
C17 P1 C1 C2 0.3(3)
C23 P1 C1 C2 -113.6(2)
O3 P1 C1 C6 -61.7(2)
C17 P1 C1 C6 176.25(19)
C23 P1 C1 C6 62.3(2)
C6 C1 C2 C3 -2.2(4)
P1 C1 C2 C3 173.8(2)
C1 C2 C3 C4 -1.1(5)
C2 C3 C4 C5 1.5(5)
C7 O1 C5 C4 133.1(3)
C7 O1 C5 C6 -53.7(4)
C3 C4 C5 O1 175.0(3)
C3 C4 C5 C6 1.6(5)
O1 C5 C6 C1 -177.9(2)
C4 C5 C6 C1 -4.9(4)
O1 C5 C6 C14 7.5(4)
C4 C5 C6 C14 -179.5(3)
C2 C1 C6 C5 5.1(4)
P1 C1 C6 C5 -170.94(19)
C2 C1 C6 C14 179.8(2)
P1 C1 C6 C14 3.8(3)
C5 O1 C7 C8 -30.9(4)
C5 O1 C7 C15 -153.0(3)
C9 O2 C8 C16 -95.4(3)
C9 O2 C8 C7 28.2(4)
O1 C7 C8 O2 70.8(4)
C15 C7 C8 O2 -173.0(3)
O1 C7 C8 C16 -168.5(3)
C15 C7 C8 C16 -52.2(4)
C8 O2 C9 C10 96.4(3)
C8 O2 C9 C14 -86.4(3)
O2 C9 C10 C11 179.1(2)
C14 C9 C10 C11 2.0(4)
C9 C10 C11 C12 3.0(4)
C10 C11 C12 C13 -3.7(4)
C11 C12 C13 C14 -0.7(4)
C11 C12 C13 P2 173.4(2)
O4 P2 C13 C14 -145.4(2)
C35 P2 C13 C14 96.7(2)
C29 P2 C13 C14 -15.9(3)
O4 P2 C13 C12 41.1(2)
C35 P2 C13 C12 -76.77(19)
C29 P2 C13 C12 170.61(17)
C12 C13 C14 C9 5.6(3)
P2 C13 C14 C9 -167.40(17)
C12 C13 C14 C6 -171.7(2)
P2 C13 C14 C6 15.3(3)
C10 C9 C14 C13 -6.3(3)
O2 C9 C14 C13 176.5(2)
C10 C9 C14 C6 171.2(2)
O2 C9 C14 C6 -6.0(3)
C5 C6 C14 C13 -113.7(3)
C1 C6 C14 C13 71.7(3)
C5 C6 C14 C9 68.9(3)
C1 C6 C14 C9 -105.6(3)
O3 P1 C17 C22 -37.3(3)
C23 P1 C17 C22 -159.3(2)
C1 P1 C17 C22 88.0(2)
O3 P1 C17 C18 136.6(3)
C23 P1 C17 C18 14.6(3)
C1 P1 C17 C18 -98.0(3)
C22 C17 C18 C19 -1.4(5)
P1 C17 C18 C19 -175.2(3)
C17 C18 C19 C20 -0.4(6)
C18 C19 C20 C21 1.6(6)
C19 C20 C21 C22 -1.0(6)
C18 C17 C22 C21 2.0(5)
P1 C17 C22 C21 176.2(3)
C20 C21 C22 C17 -0.9(5)
O3 P1 C23 C28 -14.4(2)
C17 P1 C23 C28 105.8(2)
C1 P1 C23 C28 -140.1(2)
O3 P1 C23 C24 167.8(2)
C17 P1 C23 C24 -72.0(3)
C1 P1 C23 C24 42.1(3)
C28 C23 C24 C25 -2.1(5)
P1 C23 C24 C25 175.7(3)
C23 C24 C25 C26 1.9(5)
C24 C25 C26 C27 -0.6(6)
C25 C26 C27 C28 -0.5(6)
C24 C23 C28 C27 1.0(4)
P1 C23 C28 C27 -176.9(2)
C26 C27 C28 C23 0.3(5)
O4 P2 C29 C34 -158.0(2)
C35 P2 C29 C34 -38.5(3)
C13 P2 C29 C34 72.4(3)
O4 P2 C29 C30 15.9(3)
C35 P2 C29 C30 135.4(2)
C13 P2 C29 C30 -113.6(2)
C34 C29 C30 C31 -0.5(4)
P2 C29 C30 C31 -174.7(2)
C29 C30 C31 C32 -2.3(5)
C30 C31 C32 C33 2.6(5)
C31 C32 C33 C34 -0.2(5)
C30 C29 C34 C33 2.9(4)
P2 C29 C34 C33 176.7(2)
C32 C33 C34 C29 -2.6(5)
O4 P2 C35 C36 16.8(3)
C29 P2 C35 C36 -103.9(2)
C13 P2 C35 C36 136.0(2)
O4 P2 C35 C40 -167.3(2)
C29 P2 C35 C40 72.0(3)
C13 P2 C35 C40 -48.1(3)
C40 C35 C36 C37 1.4(5)
P2 C35 C36 C37 177.5(3)
C35 C36 C37 C38 -2.7(7)
C36 C37 C38 C39 3.2(8)
C37 C38 C39 C40 -2.3(7)
C38 C39 C40 C35 0.9(6)
C36 C35 C40 C39 -0.5(5)
P2 C35 C40 C39 -176.3(3)
C43 O6 C42 O5 -26.2(11)
C43 O6 C42 C41 158.6(6)
C42 O6 C43 C44 105.0(8)
